data_4340750
loop_
_publ_author_name
'Lin, Jian'
'Diefenbach, Kariem'
'Kikugawa, Naoki'
'Baumbach, Ryan E.'
'Albrecht-Schmitt, Thomas E'

_publ_section_title
;
 Dimensional and coordination number reductions in a large family of
 lanthanide tellurite sulfates.
;
_journal_issue 16
_journal_name_full 'Inorganic chemistry'
_journal_page_first 8555
_journal_page_last 8564
_journal_paper_doi 10.1021/ic501163x
_journal_volume 53
_journal_year 2014
_chemical_formula_moiety Pr2Te2S2O13
_chemical_formula_sum 'O13 Pr2 S2 Te2'
_chemical_formula_weight 809.14
_chemical_melting_point ?
_chemical_name_common 'Praseodymium tellurite sulfate'
_chemical_name_systematic
; 
 ? 
;
_space_group_IT_number 14
_symmetry_cell_setting monoclinic
_symmetry_space_group_name_Hall '-P 2ybc'
_symmetry_space_group_name_H-M 'P 1 21/c 1'
_atom_sites_solution_hydrogens none
_atom_sites_solution_primary direct
_atom_sites_solution_secondary difmap
_audit_creation_method SHELXL-97
_cell_angle_alpha 90.00
_cell_angle_beta 106.640(5)
_cell_angle_gamma 90.00
_cell_formula_units_Z 2
_cell_length_a 9.575(5)
_cell_length_b 6.934(4)
_cell_length_c 8.212(4)
_cell_measurement_reflns_used 1202
_cell_measurement_temperature 100(2)
_cell_measurement_theta_max 27.59
_cell_measurement_theta_min 0.994
_cell_volume 522.4(5)
_computing_cell_refinement 'smart saint'
_computing_data_collection smart
_computing_data_reduction SAINT
_computing_molecular_graphics 'SHELXP-97 (Sheldrick, 1997)'
_computing_publication_material 'SHELXCIF-97 (Sheldrick, 2000)'
_computing_structure_refinement 'SHELXL-97 (Sheldrick, 1997)'
_computing_structure_solution 'SHELXS-97 (Sheldrick, 1990)'
_diffrn_ambient_temperature 100(2)
_diffrn_detector_area_resol_mean 0
_diffrn_measured_fraction_theta_full 0.994
_diffrn_measured_fraction_theta_max 0.994
_diffrn_measurement_device_type 'BRUKER apex II'
_diffrn_measurement_method '0.5 wide w/ exposures'
_diffrn_radiation_monochromator 'Quazar optics'
_diffrn_radiation_source 'Imus microfocused'
_diffrn_radiation_type MoK\a
_diffrn_radiation_wavelength 0.71073
_diffrn_reflns_av_R_equivalents 0.0193
_diffrn_reflns_av_sigmaI/netI 0.0133
_diffrn_reflns_limit_h_max 12
_diffrn_reflns_limit_h_min -12
_diffrn_reflns_limit_k_max 9
_diffrn_reflns_limit_k_min -8
_diffrn_reflns_limit_l_max 10
_diffrn_reflns_limit_l_min -10
_diffrn_reflns_number 5781
_diffrn_reflns_theta_full 27.59
_diffrn_reflns_theta_max 27.59
_diffrn_reflns_theta_min 2.22
_exptl_absorpt_coefficient_mu 15.164
_exptl_absorpt_correction_T_max 0.859
_exptl_absorpt_correction_T_min 0.585
_exptl_absorpt_correction_type numerical
_exptl_absorpt_process_details SHELTXPREP
_exptl_crystal_colour Green
_exptl_crystal_density_diffrn 5.144
_exptl_crystal_density_meas ?
_exptl_crystal_density_method 'not measured'
_exptl_crystal_description Sphenoid
_exptl_crystal_F_000 716
_exptl_crystal_size_max 0.080
_exptl_crystal_size_mid 0.030
_exptl_crystal_size_min 0.010
_refine_diff_density_max 2.384
_refine_diff_density_min -4.137
_refine_diff_density_rms 0.333
_refine_ls_extinction_method none
_refine_ls_goodness_of_fit_ref 1.107
_refine_ls_hydrogen_treatment none
_refine_ls_matrix_type full
_refine_ls_number_parameters 100
_refine_ls_number_reflns 1197
_refine_ls_number_restraints 6
_refine_ls_restrained_S_all 1.113
_refine_ls_R_factor_all 0.0390
_refine_ls_R_factor_gt 0.0390
_refine_ls_shift/su_max 0.000
_refine_ls_shift/su_mean 0.000
_refine_ls_structure_factor_coef Fsqd
_refine_ls_weighting_details 'calc w=1/[\s^2^(Fo^2^)+(0.0336P)^2^+21.4706P] where P=(Fo^2^+2Fc^2^)/3'
_refine_ls_weighting_scheme calc
_refine_ls_wR_factor_gt 0.0950
_refine_ls_wR_factor_ref 0.0951
_reflns_number_gt 1193
_reflns_number_total 1197
_reflns_threshold_expression >2sigma(I)
_cod_data_source_file ic501163x_si_002.cif
_cod_data_source_block Pr1
_cod_depositor_comments
;
The following automatic conversions were performed:

'_chemical_melting_point' value 'N/A' was changed to '?' - the value
is undefined or not given.

Automatic conversion script
Id: cif_fix_values 2281 2013-09-26 08:29:07Z andrius 

 Adding full bibliography for 4340748--4340769.cif.

The following automatic conversions were performed:

'_exptl_crystal_density_meas' value 'N/A' was changed to '?' - the
value is perceived as not measured.

Automatic conversion script
Id: cif_fix_values 3008 2015-01-20 13:52:24Z robertas 
;
_cod_original_sg_symbol_H-M P2(1)/c
_cod_database_code 4340750

loop_
_symmetry_equiv_pos_as_xyz
'x, y, z'
'-x, y+1/2, -z+1/2'
'-x, -y, -z'
'x, -y-1/2, z-1/2'

loop_
_atom_site_label
_atom_site_type_symbol
_atom_site_fract_x
_atom_site_fract_y
_atom_site_fract_z
_atom_site_U_iso_or_equiv
_atom_site_adp_type
_atom_site_occupancy
_atom_site_symmetry_multiplicity
_atom_site_calc_flag
_atom_site_refinement_flags
Pr1 Pr 0.19172(5) 0.66233(6) 0.49224(5) 0.00905(17) Uani 1 1 d .
Te1A Te 0.5242(5) 0.7398(5) 0.8390(6) 0.0643(15) Uani 0.50 1 d P
Te1B Te 0.5159(4) 0.6853(6) 0.8320(5) 0.0572(13) Uani 0.50 1 d P
S1 S -0.1102(2) 0.6644(3) 0.1785(2) 0.0081(4) Uani 1 1 d .
O1 O 0.496(2) 0.656(4) 1.091(2) 0.115(11) Uani 0.75 1 d P
O2 O 0.4253(16) 0.509(2) 0.6251(19) 0.055(4) Uani 0.75 1 d PU
O3 O 0.3254(7) 0.7705(12) 0.7852(9) 0.0220(15) Uani 1 1 d .
O4 O -0.0948(7) 0.6003(9) 0.3568(7) 0.0113(12) Uani 1 1 d .
O5 O 0.0425(6) 0.7049(9) 0.1779(8) 0.0111(12) Uani 1 1 d .
O6 O 0.1736(7) 1.0128(9) 0.4425(8) 0.0138(12) Uani 1 1 d .
O7 O 0.1990(7) 0.3406(9) 0.3580(8) 0.0118(12) Uani 1 1 d .

loop_
_atom_site_aniso_label
_atom_site_aniso_U_11
_atom_site_aniso_U_22
_atom_site_aniso_U_33
_atom_site_aniso_U_23
_atom_site_aniso_U_13
_atom_site_aniso_U_12
Pr1 0.0112(3) 0.0072(3) 0.0088(2) -0.00039(15) 0.00303(17) -0.00120(15)
Te1A 0.0203(12) 0.0376(16) 0.116(4) 0.037(2) -0.0109(16) -0.0058(11)
Te1B 0.0179(12) 0.084(3) 0.0612(19) -0.047(2) -0.0023(11) 0.0107(16)
S1 0.0094(9) 0.0063(9) 0.0089(9) 0.0010(7) 0.0029(7) -0.0004(7)
O1 0.083(13) 0.23(3) 0.046(9) -0.071(14) 0.034(9) -0.077(17)
O2 0.045(5) 0.058(5) 0.054(5) -0.009(4) 0.005(4) 0.014(4)
O3 0.008(3) 0.035(4) 0.021(3) -0.009(3) 0.002(3) 0.001(3)
O4 0.018(3) 0.008(3) 0.008(3) 0.001(2) 0.004(2) 0.000(2)
O5 0.007(3) 0.014(3) 0.013(3) 0.002(2) 0.004(2) -0.001(2)
O6 0.017(3) 0.012(3) 0.010(3) 0.002(2) 0.001(2) 0.001(2)
O7 0.013(3) 0.008(3) 0.015(3) -0.001(2) 0.004(2) -0.001(2)

loop_
_atom_type_symbol
_atom_type_description
_atom_type_scat_dispersion_real
_atom_type_scat_dispersion_imag
_atom_type_scat_source
O O 0.0106 0.0060 'International Tables Vol C Tables 4.2.6.8 and 6.1.1.4'
Pr Pr -0.2180 2.8214 'International Tables Vol C Tables 4.2.6.8 and 6.1.1.4'
S S 0.1246 0.1234 'International Tables Vol C Tables 4.2.6.8 and 6.1.1.4'
Te Te -0.5308 1.6751 'International Tables Vol C Tables 4.2.6.8 and 6.1.1.4'

loop_
_geom_angle_atom_site_label_1
_geom_angle_atom_site_label_2
_geom_angle_atom_site_label_3
_geom_angle
_geom_angle_site_symmetry_1
_geom_angle_site_symmetry_3
O2 Pr1 O3 78.4(4) . 4_575
O2 Pr1 O6 121.1(4) . .
O3 Pr1 O6 73.9(2) 4_575 .
O2 Pr1 O3 63.1(4) . .
O3 Pr1 O3 112.7(2) 4_575 .
O6 Pr1 O3 81.7(2) . .
O2 Pr1 O7 70.7(4) . .
O3 Pr1 O7 77.1(2) 4_575 .
O6 Pr1 O7 144.9(2) . .
O3 Pr1 O7 128.5(2) . .
O2 Pr1 O4 83.4(4) . 3_566
O3 Pr1 O4 144.8(2) 4_575 3_566
O6 Pr1 O4 140.8(2) . 3_566
O3 Pr1 O4 84.4(2) . 3_566
O7 Pr1 O4 68.5(2) . 3_566
O2 Pr1 O5 119.4(4) . 4_576
O3 Pr1 O5 147.5(2) 4_575 4_576
O6 Pr1 O5 73.6(2) . 4_576
O3 Pr1 O5 62.2(2) . 4_576
O7 Pr1 O5 132.8(2) . 4_576
O4 Pr1 O5 67.5(2) 3_566 4_576
O2 Pr1 O5 132.2(4) . .
O3 Pr1 O5 62.2(2) 4_575 .
O6 Pr1 O5 74.3(2) . .
O3 Pr1 O5 155.9(2) . .
O7 Pr1 O5 74.8(2) . .
O4 Pr1 O5 113.38(19) 3_566 .
O5 Pr1 O5 108.2(2) 4_576 .
O2 Pr1 O4 144.6(4) . .
O3 Pr1 O4 114.7(2) 4_575 .
O6 Pr1 O4 94.3(2) . .
O3 Pr1 O4 128.99(19) . .
O7 Pr1 O4 80.11(19) . .
O4 Pr1 O4 67.2(2) 3_566 .
O5 Pr1 O4 67.85(19) 4_576 .
O5 Pr1 O4 52.92(18) . .
O2 Pr1 S1 147.7(4) . .
O3 Pr1 S1 88.40(16) 4_575 .
O6 Pr1 S1 81.99(15) . .
O3 Pr1 S1 148.28(16) . .
O7 Pr1 S1 77.68(15) . .
O4 Pr1 S1 91.36(15) 3_566 .
O5 Pr1 S1 87.08(15) 4_576 .
O5 Pr1 S1 26.22(13) . .
O4 Pr1 S1 26.81(13) . .
O2 Pr1 Te1B 34.8(4) . .
O3 Pr1 Te1B 91.37(17) 4_575 .
O6 Pr1 Te1B 95.21(16) . .
O3 Pr1 Te1B 29.89(16) . .
O7 Pr1 Te1B 105.04(16) . .
O4 Pr1 Te1B 90.47(16) 3_566 .
O5 Pr1 Te1B 91.60(15) 4_576 .
O5 Pr1 Te1B 153.25(15) . .
O4 Pr1 Te1B 153.80(14) . .
S1 Pr1 Te1B 177.15(8) . .
O2 Pr1 Te1A 39.7(4) . .
O3 Pr1 Te1A 90.06(18) 4_575 .
O6 Pr1 Te1A 89.33(15) . .
O3 Pr1 Te1A 27.39(17) . .
O7 Pr1 Te1A 110.32(16) . .
O4 Pr1 Te1A 94.84(15) 3_566 .
O5 Pr1 Te1A 89.63(16) 4_576 .
O5 Pr1 Te1A 150.58(15) . .
O4 Pr1 Te1A 154.98(15) . .
S1 Pr1 Te1A 171.28(7) . .
Te1B Pr1 Te1A 5.89(10) . .
O3 Te1A O2 97.0(5) . 2_656
O3 Te1A O1 83.8(6) . 4_575
O2 Te1A O1 76.8(10) 2_656 4_575
O3 Te1A O1 82.1(7) . .
O2 Te1A O1 101.7(8) 2_656 .
O1 Te1A O1 165.5(10) 4_575 .
O3 Te1A O2 74.5(4) . .
O2 Te1A O2 142.9(5) 2_656 .
O1 Te1A O2 66.5(10) 4_575 .
O1 Te1A O2 112.4(7) . .
O3 Te1A Pr1 38.6(2) . .
O2 Te1A Pr1 112.7(5) 2_656 .
O1 Te1A Pr1 57.0(7) 4_575 .
O1 Te1A Pr1 111.9(5) . .
O2 Te1A Pr1 41.1(3) . .
O3 Te1B O2 82.0(5) . .
O3 Te1B O1 83.0(7) . .
O2 Te1B O1 127.4(8) . .
O3 Te1B O1 80.2(6) . 4_575
O2 Te1B O1 69.8(9) . 4_575
O1 Te1B O1 153.8(5) . 4_575
O3 Te1B O2 84.5(5) . 2_656
O2 Te1B O2 136.3(5) . 2_656
O1 Te1B O2 91.6(8) . 2_656
O1 Te1B O2 67.0(9) 4_575 2_656
O3 Te1B O1 104.1(6) . 3_667
O2 Te1B O1 66.7(6) . 3_667
O1 Te1B O1 68.8(10) . 3_667
O1 Te1B O1 135.0(8) 4_575 3_667
O2 Te1B O1 157.0(6) 2_656 3_667
O3 Te1B Pr1 42.2(2) . .
O2 Te1B Pr1 42.1(4) . .
O1 Te1B Pr1 117.4(5) . .
O1 Te1B Pr1 59.2(7) 4_575 .
O2 Te1B Pr1 106.5(4) 2_656 .
O1 Te1B Pr1 93.7(5) 3_667 .
O6 S1 O7 111.0(4) 2_545 2
O6 S1 O5 110.6(4) 2_545 .
O7 S1 O5 110.7(4) 2 .
O6 S1 O4 111.0(4) 2_545 .
O7 S1 O4 109.6(4) 2 .
O5 S1 O4 103.7(4) . .
O6 S1 Pr1 129.5(3) 2_545 .
O7 S1 Pr1 119.5(3) 2 .
O5 S1 Pr1 50.0(2) . .
O4 S1 Pr1 53.9(2) . .
Te1A O1 Te1B 151.8(14) 4_576 .
Te1A O1 Te1B 9.76(19) 4_576 4_576
Te1B O1 Te1B 143.6(14) . 4_576
Te1A O1 Te1A 142.0(13) 4_576 .
Te1B O1 Te1A 9.96(18) . .
Te1B O1 Te1A 133.7(14) 4_576 .
Te1A O1 Te1B 94.9(9) 4_576 3_667
Te1B O1 Te1B 111.2(10) . 3_667
Te1B O1 Te1B 104.3(9) 4_576 3_667
Te1A O1 Te1B 121.0(10) . 3_667
Te1A O2 Te1B 114.7(8) 2_646 .
Te1A O2 Te1B 0.4(2) 2_646 2_646
Te1B O2 Te1B 114.9(7) . 2_646
Te1A O2 Te1A 120.8(7) 2_646 .
Te1B O2 Te1A 6.6(2) . .
Te1B O2 Te1A 121.0(7) 2_646 .
Te1A O2 Pr1 130.4(8) 2_646 .
Te1B O2 Pr1 103.1(6) . .
Te1B O2 Pr1 130.0(7) 2_646 .
Te1A O2 Pr1 99.2(5) . .
Te1A O3 Te1B 12.1(2) . .
Te1A O3 Pr1 124.5(4) . 4_576
Te1B O3 Pr1 126.7(4) . 4_576
Te1A O3 Pr1 114.0(3) . .
Te1B O3 Pr1 107.9(3) . .
Pr1 O3 Pr1 120.1(3) 4_576 .
S1 O4 Pr1 138.4(4) . 3_566
S1 O4 Pr1 99.2(3) . .
Pr1 O4 Pr1 112.8(2) 3_566 .
S1 O5 Pr1 142.3(4) . 4_575
S1 O5 Pr1 103.7(3) . .
Pr1 O5 Pr1 113.3(2) 4_575 .
S1 O6 Pr1 145.4(4) 2 .
S1 O7 Pr1 138.2(4) 2_545 .

loop_
_geom_bond_atom_site_label_1
_geom_bond_atom_site_label_2
_geom_bond_distance
_geom_bond_site_symmetry_2
Pr1 O2 2.434(14) .
Pr1 O3 2.448(7) 4_575
Pr1 O6 2.462(7) .
Pr1 O3 2.495(7) .
Pr1 O7 2.498(6) .
Pr1 O4 2.525(6) 3_566
Pr1 O5 2.542(6) 4_576
Pr1 O5 2.585(6) .
Pr1 O4 2.683(6) .
Pr1 S1 3.276(2) .
Pr1 Te1B 3.534(4) .
Pr1 Te1A 3.653(5) .
Te1A O3 1.840(8) .
Te1A O2 1.930(16) 2_656
Te1A O1 2.104(16) 4_575
Te1A O1 2.24(2) .
Te1A O2 2.364(16) .
Te1B O3 1.850(8) .
Te1B O2 2.070(15) .
Te1B O1 2.199(18) .
Te1B O1 2.225(17) 4_575
Te1B O2 2.317(17) 2_656
Te1B O1 2.46(3) 3_667
S1 O6 1.455(6) 2_545
S1 O7 1.469(6) 2
S1 O5 1.490(6) .
S1 O4 1.497(6) .
O1 Te1A 2.104(16) 4_576
O1 Te1B 2.225(17) 4_576
O1 Te1B 2.46(3) 3_667
O2 Te1A 1.930(16) 2_646
O2 Te1B 2.318(16) 2_646
O3 Pr1 2.448(7) 4_576
O4 Pr1 2.525(6) 3_566
O5 Pr1 2.542(6) 4_575
O6 S1 1.455(6) 2
O7 S1 1.469(6) 2_545

loop_
_geom_torsion_atom_site_label_1
_geom_torsion_atom_site_label_2
_geom_torsion_atom_site_label_3
_geom_torsion_atom_site_label_4
_geom_torsion
_geom_torsion_site_symmetry_1
_geom_torsion_site_symmetry_4
O2 Pr1 Te1A O3 -141.5(8) . .
O3 Pr1 Te1A O3 147.0(3) 4_575 .
O6 Pr1 Te1A O3 73.1(4) . .
O7 Pr1 Te1A O3 -136.7(4) . .
O4 Pr1 Te1A O3 -67.9(4) 3_566 .
O5 Pr1 Te1A O3 -0.5(4) 4_576 .
O5 Pr1 Te1A O3 128.2(5) . .
O4 Pr1 Te1A O3 -25.6(6) . .
S1 Pr1 Te1A O3 67.2(8) . .
Te1B Pr1 Te1A O3 -110.1(14) . .
O2 Pr1 Te1A O2 146.7(4) . 2_656
O3 Pr1 Te1A O2 75.2(6) 4_575 2_656
O6 Pr1 Te1A O2 1.3(6) . 2_656
O3 Pr1 Te1A O2 -71.8(7) . 2_656
O7 Pr1 Te1A O2 151.5(6) . 2_656
O4 Pr1 Te1A O2 -139.7(6) 3_566 2_656
O5 Pr1 Te1A O2 -72.3(6) 4_576 2_656
O5 Pr1 Te1A O2 56.4(7) . 2_656
O4 Pr1 Te1A O2 -97.4(6) . 2_656
S1 Pr1 Te1A O2 -4.6(9) . 2_656
Te1B Pr1 Te1A O2 178.1(16) . 2_656
O2 Pr1 Te1A O1 91.2(11) . 4_575
O3 Pr1 Te1A O1 19.7(9) 4_575 4_575
O6 Pr1 Te1A O1 -54.2(9) . 4_575
O3 Pr1 Te1A O1 -127.3(10) . 4_575
O7 Pr1 Te1A O1 96.0(9) . 4_575
O4 Pr1 Te1A O1 164.8(9) 3_566 4_575
O5 Pr1 Te1A O1 -127.8(9) 4_576 4_575
O5 Pr1 Te1A O1 0.9(9) . 4_575
O4 Pr1 Te1A O1 -152.9(9) . 4_575
S1 Pr1 Te1A O1 -60.1(11) . 4_575
Te1B Pr1 Te1A O1 122.6(16) . 4_575
O2 Pr1 Te1A O1 -99.5(10) . .
O3 Pr1 Te1A O1 -171.0(9) 4_575 .
O6 Pr1 Te1A O1 115.1(9) . .
O3 Pr1 Te1A O1 42.0(9) . .
O7 Pr1 Te1A O1 -94.7(9) . .
O4 Pr1 Te1A O1 -25.9(9) 3_566 .
O5 Pr1 Te1A O1 41.5(9) 4_576 .
O5 Pr1 Te1A O1 170.2(9) . .
O4 Pr1 Te1A O1 16.4(9) . .
S1 Pr1 Te1A O1 109.3(10) . .
Te1B Pr1 Te1A O1 -68.0(14) . .
O3 Pr1 Te1A O2 -71.5(7) 4_575 .
O6 Pr1 Te1A O2 -145.4(6) . .
O3 Pr1 Te1A O2 141.5(8) . .
O7 Pr1 Te1A O2 4.8(6) . .
O4 Pr1 Te1A O2 73.6(6) 3_566 .
O5 Pr1 Te1A O2 141.0(6) 4_576 .
O5 Pr1 Te1A O2 -90.3(7) . .
O4 Pr1 Te1A O2 115.9(7) . .
S1 Pr1 Te1A O2 -151.3(8) . .
Te1B Pr1 Te1A O2 31.4(14) . .
O2 Pr1 Te1B O3 -155.6(8) . .
O3 Pr1 Te1B O3 137.3(2) 4_575 .
O6 Pr1 Te1B O3 63.3(4) . .
O7 Pr1 Te1B O3 -145.7(4) . .
O4 Pr1 Te1B O3 -77.9(4) 3_566 .
O5 Pr1 Te1B O3 -10.3(4) 4_576 .
O5 Pr1 Te1B O3 128.2(5) . .
O4 Pr1 Te1B O3 -47.5(5) . .
S1 Pr1 Te1B O3 51.9(16) . .
Te1A Pr1 Te1B O3 60.1(13) . .
O3 Pr1 Te1B O2 -67.2(7) 4_575 .
O6 Pr1 Te1B O2 -141.1(7) . .
O3 Pr1 Te1B O2 155.6(8) . .
O7 Pr1 Te1B O2 9.9(7) . .
O4 Pr1 Te1B O2 77.7(7) 3_566 .
O5 Pr1 Te1B O2 145.2(7) 4_576 .
O5 Pr1 Te1B O2 -76.2(8) . .
O4 Pr1 Te1B O2 108.1(8) . .
S1 Pr1 Te1B O2 -152.5(15) . .
Te1A Pr1 Te1B O2 -144.3(15) . .
O2 Pr1 Te1B O1 -116.5(12) . .
O3 Pr1 Te1B O1 176.3(9) 4_575 .
O6 Pr1 Te1B O1 102.4(9) . .
O3 Pr1 Te1B O1 39.1(10) . .
O7 Pr1 Te1B O1 -106.6(9) . .
O4 Pr1 Te1B O1 -38.8(9) 3_566 .
O5 Pr1 Te1B O1 28.7(9) 4_576 .
O5 Pr1 Te1B O1 167.3(10) . .
O4 Pr1 Te1B O1 -8.4(10) . .
S1 Pr1 Te1B O1 91.0(17) . .
Te1A Pr1 Te1B O1 99.2(15) . .
O2 Pr1 Te1B O1 93.3(11) . 4_575
O3 Pr1 Te1B O1 26.1(8) 4_575 4_575
O6 Pr1 Te1B O1 -47.8(8) . 4_575
O3 Pr1 Te1B O1 -111.1(9) . 4_575
O7 Pr1 Te1B O1 103.2(8) . 4_575
O4 Pr1 Te1B O1 171.0(8) 3_566 4_575
O5 Pr1 Te1B O1 -121.5(8) 4_576 4_575
O5 Pr1 Te1B O1 17.1(9) . 4_575
O4 Pr1 Te1B O1 -158.6(8) . 4_575
S1 Pr1 Te1B O1 -59.3(16) . 4_575
Te1A Pr1 Te1B O1 -51.0(15) . 4_575
O2 Pr1 Te1B O2 142.8(4) . 2_656
O3 Pr1 Te1B O2 75.6(5) 4_575 2_656
O6 Pr1 Te1B O2 1.7(4) . 2_656
O3 Pr1 Te1B O2 -61.6(6) . 2_656
O7 Pr1 Te1B O2 152.7(4) . 2_656
O4 Pr1 Te1B O2 -139.5(4) 3_566 2_656
O5 Pr1 Te1B O2 -72.0(4) 4_576 2_656
O5 Pr1 Te1B O2 66.6(5) . 2_656
O4 Pr1 Te1B O2 -109.1(5) . 2_656
S1 Pr1 Te1B O2 -9.8(16) . 2_656
Te1A Pr1 Te1B O2 -1.5(12) . 2_656
O2 Pr1 Te1B O1 -48.5(8) . 3_667
O3 Pr1 Te1B O1 -115.7(5) 4_575 3_667
O6 Pr1 Te1B O1 170.3(4) . 3_667
O3 Pr1 Te1B O1 107.0(6) . 3_667
O7 Pr1 Te1B O1 -38.6(5) . 3_667
O4 Pr1 Te1B O1 29.2(4) 3_566 3_667
O5 Pr1 Te1B O1 96.7(4) 4_576 3_667
O5 Pr1 Te1B O1 -124.7(5) . 3_667
O4 Pr1 Te1B O1 59.6(5) . 3_667
S1 Pr1 Te1B O1 158.9(14) . 3_667
Te1A Pr1 Te1B O1 167.2(14) . 3_667
O2 Pr1 S1 O6 16.0(8) . 2_545
O3 Pr1 S1 O6 81.1(4) 4_575 2_545
O6 Pr1 S1 O6 155.0(2) . 2_545
O3 Pr1 S1 O6 -145.3(5) . 2_545
O7 Pr1 S1 O6 3.9(4) . 2_545
O4 Pr1 S1 O6 -63.7(4) 3_566 2_545
O5 Pr1 S1 O6 -131.2(4) 4_576 2_545
O5 Pr1 S1 O6 84.5(5) . 2_545
O4 Pr1 S1 O6 -88.5(5) . 2_545
Te1B Pr1 S1 O6 166.5(14) . 2_545
Te1A Pr1 S1 O6 160.9(6) . 2_545
O2 Pr1 S1 O7 -161.7(8) . 2
O3 Pr1 S1 O7 -96.7(4) 4_575 2
O6 Pr1 S1 O7 -22.7(3) . 2
O3 Pr1 S1 O7 37.0(5) . 2
O7 Pr1 S1 O7 -173.8(2) . 2
O4 Pr1 S1 O7 118.5(3) 3_566 2
O5 Pr1 S1 O7 51.1(3) 4_576 2
O5 Pr1 S1 O7 -93.2(4) . 2
O4 Pr1 S1 O7 93.7(4) . 2
Te1B Pr1 S1 O7 -11.2(15) . 2
Te1A Pr1 S1 O7 -16.8(7) . 2
O2 Pr1 S1 O5 -68.5(8) . .
O3 Pr1 S1 O5 -3.5(4) 4_575 .
O6 Pr1 S1 O5 70.5(4) . .
O3 Pr1 S1 O5 130.2(5) . .
O7 Pr1 S1 O5 -80.7(4) . .
O4 Pr1 S1 O5 -148.3(4) 3_566 .
O5 Pr1 S1 O5 144.31(19) 4_576 .
O4 Pr1 S1 O5 -173.1(4) . .
Te1B Pr1 S1 O5 82.0(15) . .
Te1A Pr1 S1 O5 76.4(7) . .
O2 Pr1 S1 O4 104.6(8) . .
O3 Pr1 S1 O4 169.6(3) 4_575 .
O6 Pr1 S1 O4 -116.4(3) . .
O3 Pr1 S1 O4 -56.7(5) . .
O7 Pr1 S1 O4 92.4(3) . .
O4 Pr1 S1 O4 24.8(4) 3_566 .
O5 Pr1 S1 O4 -42.6(3) 4_576 .
O5 Pr1 S1 O4 173.1(4) . .
Te1B Pr1 S1 O4 -104.9(14) . .
Te1A Pr1 S1 O4 -110.5(7) . .
O3 Te1B O1 Te1A -95(3) . 4_576
O2 Te1B O1 Te1A -170(2) . 4_576
O1 Te1B O1 Te1A -45(5) 4_575 4_576
O2 Te1B O1 Te1A -11(3) 2_656 4_576
O1 Te1B O1 Te1A 157(4) 3_667 4_576
Pr1 Te1B O1 Te1A -121(2) . 4_576
O3 Te1B O1 Te1B -85(2) . 4_576
O2 Te1B O1 Te1B -159.7(15) . 4_576
O1 Te1B O1 Te1B -35(4) 4_575 4_576
O2 Te1B O1 Te1B -1(2) 2_656 4_576
O1 Te1B O1 Te1B 167(3) 3_667 4_576
Pr1 Te1B O1 Te1B -110.6(17) . 4_576
O3 Te1B O1 Te1A -82.2(12) . .
O2 Te1B O1 Te1A -156.5(16) . .
O1 Te1B O1 Te1A -32(2) 4_575 .
O2 Te1B O1 Te1A 2.1(12) 2_656 .
O1 Te1B O1 Te1A 169.7(15) 3_667 .
Pr1 Te1B O1 Te1A -107.5(13) . .
O3 Te1B O1 Te1B 108.2(8) . 3_667
O2 Te1B O1 Te1B 33.8(14) . 3_667
O1 Te1B O1 Te1B 158.4(15) 4_575 3_667
O2 Te1B O1 Te1B -167.6(8) 2_656 3_667
O1 Te1B O1 Te1B 0.0 3_667 3_667
Pr1 Te1B O1 Te1B 82.9(10) . 3_667
O3 Te1A O1 Te1A -103(2) . 4_576
O2 Te1A O1 Te1A -8(2) 2_656 4_576
O1 Te1A O1 Te1A -90(4) 4_575 4_576
O2 Te1A O1 Te1A -172.6(17) . 4_576
Pr1 Te1A O1 Te1A -128.0(17) . 4_576
O3 Te1A O1 Te1B 87.0(12) . .
O2 Te1A O1 Te1B -177.5(14) 2_656 .
O1 Te1A O1 Te1B 100(2) 4_575 .
O2 Te1A O1 Te1B 17.4(12) . .
Pr1 Te1A O1 Te1B 62.0(13) . .
O3 Te1A O1 Te1B -95.6(15) . 4_576
O2 Te1A O1 Te1B -0.1(16) 2_656 4_576
O1 Te1A O1 Te1B -82(3) 4_575 4_576
O2 Te1A O1 Te1B -165.1(12) . 4_576
Pr1 Te1A O1 Te1B -120.5(12) . 4_576
O3 Te1A O1 Te1B 98.3(9) . 3_667
O2 Te1A O1 Te1B -166.2(9) 2_656 3_667
O1 Te1A O1 Te1B 111.5(15) 4_575 3_667
O2 Te1A O1 Te1B 28.7(13) . 3_667
Pr1 Te1A O1 Te1B 73.3(11) . 3_667
O3 Te1B O2 Te1A -130.7(8) . 2_646
O1 Te1B O2 Te1A -55.9(13) . 2_646
O1 Te1B O2 Te1A 146.9(10) 4_575 2_646
O2 Te1B O2 Te1A 155.9(9) 2_656 2_646
O1 Te1B O2 Te1A -21.5(8) 3_667 2_646
Pr1 Te1B O2 Te1A -147.0(12) . 2_646
O3 Te1B O2 Te1B -130.3(7) . 2_646
O1 Te1B O2 Te1B -55.5(13) . 2_646
O1 Te1B O2 Te1B 147.3(9) 4_575 2_646
O2 Te1B O2 Te1B 156.4(8) 2_656 2_646
O1 Te1B O2 Te1B -21.1(7) 3_667 2_646
Pr1 Te1B O2 Te1B -146.6(11) . 2_646
O3 Te1B O2 Te1A 70.4(19) . .
O1 Te1B O2 Te1A 145(2) . .
O1 Te1B O2 Te1A -12.1(19) 4_575 .
O2 Te1B O2 Te1A -3.0(17) 2_656 .
O1 Te1B O2 Te1A 179.5(19) 3_667 .
Pr1 Te1B O2 Te1A 54(2) . .
O3 Te1B O2 Pr1 16.3(5) . .
O1 Te1B O2 Pr1 91.1(11) . .
O1 Te1B O2 Pr1 -66.1(7) 4_575 .
O2 Te1B O2 Pr1 -57.1(4) 2_656 .
O1 Te1B O2 Pr1 125.5(8) 3_667 .
O3 Te1A O2 Te1A -125.6(9) . 2_646
O2 Te1A O2 Te1A 153.5(12) 2_656 2_646
O1 Te1A O2 Te1A 144.6(10) 4_575 2_646
O1 Te1A O2 Te1A -51.2(11) . 2_646
Pr1 Te1A O2 Te1A -149.3(12) . 2_646
O3 Te1A O2 Te1B -103.2(19) . .
O2 Te1A O2 Te1B 176(2) 2_656 .
O1 Te1A O2 Te1B 167(2) 4_575 .
O1 Te1A O2 Te1B -28.8(19) . .
Pr1 Te1A O2 Te1B -127(2) . .
O3 Te1A O2 Te1B -125.1(8) . 2_646
O2 Te1A O2 Te1B 154.0(10) 2_656 2_646
O1 Te1A O2 Te1B 145.0(10) 4_575 2_646
O1 Te1A O2 Te1B -50.7(11) . 2_646
Pr1 Te1A O2 Te1B -148.9(11) . 2_646
O3 Te1A O2 Pr1 23.8(5) . .
O2 Te1A O2 Pr1 -57.1(5) 2_656 .
O1 Te1A O2 Pr1 -66.1(7) 4_575 .
O1 Te1A O2 Pr1 98.2(9) . .
O3 Pr1 O2 Te1A -110.7(10) 4_575 2_646
O6 Pr1 O2 Te1A -173.6(7) . 2_646
O3 Pr1 O2 Te1A 126.1(11) . 2_646
O7 Pr1 O2 Te1A -30.4(8) . 2_646
O4 Pr1 O2 Te1A 39.1(9) 3_566 2_646
O5 Pr1 O2 Te1A 98.6(9) 4_576 2_646
O5 Pr1 O2 Te1A -76.7(11) . 2_646
O4 Pr1 O2 Te1A 5.9(14) . 2_646
S1 Pr1 O2 Te1A -43.0(15) . 2_646
Te1B Pr1 O2 Te1A 139.5(14) . 2_646
Te1A Pr1 O2 Te1A 144.9(13) . 2_646
O3 Pr1 O2 Te1B 109.8(7) 4_575 .
O6 Pr1 O2 Te1B 46.9(8) . .
O3 Pr1 O2 Te1B -13.4(4) . .
O7 Pr1 O2 Te1B -169.9(7) . .
O4 Pr1 O2 Te1B -100.4(6) 3_566 .
O5 Pr1 O2 Te1B -40.9(8) 4_576 .
O5 Pr1 O2 Te1B 143.8(4) . .
O4 Pr1 O2 Te1B -133.6(5) . .
S1 Pr1 O2 Te1B 177.54(16) . .
Te1A Pr1 O2 Te1B 5.4(2) . .
O3 Pr1 O2 Te1B -110.9(8) 4_575 2_646
O6 Pr1 O2 Te1B -173.8(6) . 2_646
O3 Pr1 O2 Te1B 125.9(10) . 2_646
O7 Pr1 O2 Te1B -30.6(7) . 2_646
O4 Pr1 O2 Te1B 38.9(8) 3_566 2_646
O5 Pr1 O2 Te1B 98.4(8) 4_576 2_646
O5 Pr1 O2 Te1B -76.9(10) . 2_646
O4 Pr1 O2 Te1B 5.7(13) . 2_646
S1 Pr1 O2 Te1B -43.2(13) . 2_646
Te1B Pr1 O2 Te1B 139.3(13) . 2_646
Te1A Pr1 O2 Te1B 144.7(12) . 2_646
O3 Pr1 O2 Te1A 104.5(6) 4_575 .
O6 Pr1 O2 Te1A 41.5(7) . .
O3 Pr1 O2 Te1A -18.7(4) . .
O7 Pr1 O2 Te1A -175.3(6) . .
O4 Pr1 O2 Te1A -105.8(5) 3_566 .
O5 Pr1 O2 Te1A -46.3(7) 4_576 .
O5 Pr1 O2 Te1A 138.4(4) . .
O4 Pr1 O2 Te1A -138.9(4) . .
S1 Pr1 O2 Te1A 172.2(2) . .
Te1B Pr1 O2 Te1A -5.4(2) . .
O2 Te1A O3 Te1B 179.7(15) 2_656 .
O1 Te1A O3 Te1B 103.9(15) 4_575 .
O1 Te1A O3 Te1B -79.4(14) . .
O2 Te1A O3 Te1B 36.6(13) . .
Pr1 Te1A O3 Te1B 61.7(13) . .
O2 Te1A O3 Pr1 -75.8(6) 2_656 4_576
O1 Te1A O3 Pr1 -151.6(10) 4_575 4_576
O1 Te1A O3 Pr1 25.1(8) . 4_576
O2 Te1A O3 Pr1 141.1(6) . 4_576
Pr1 Te1A O3 Pr1 166.3(7) . 4_576
O2 Te1A O3 Pr1 118.0(6) 2_656 .
O1 Te1A O3 Pr1 42.2(9) 4_575 .
O1 Te1A O3 Pr1 -141.2(8) . .
O2 Te1A O3 Pr1 -25.1(5) . .
O2 Te1B O3 Te1A -138.5(14) . .
O1 Te1B O3 Te1A 92.1(14) . .
O1 Te1B O3 Te1A -67.8(15) 4_575 .
O2 Te1B O3 Te1A -0.2(12) 2_656 .
O1 Te1B O3 Te1A 158.0(14) 3_667 .
Pr1 Te1B O3 Te1A -122.3(13) . .
O2 Te1B O3 Pr1 137.5(7) . 4_576
O1 Te1B O3 Pr1 8.1(8) . 4_576
O1 Te1B O3 Pr1 -151.8(9) 4_575 4_576
O2 Te1B O3 Pr1 -84.2(6) 2_656 4_576
O1 Te1B O3 Pr1 74.0(6) 3_667 4_576
Pr1 Te1B O3 Pr1 153.7(7) . 4_576
O2 Te1B O3 Pr1 -16.3(6) . .
O1 Te1B O3 Pr1 -145.7(8) . .
O1 Te1B O3 Pr1 54.4(9) 4_575 .
O2 Te1B O3 Pr1 122.0(5) 2_656 .
O1 Te1B O3 Pr1 -79.7(5) 3_667 .
O2 Pr1 O3 Te1A 26.5(5) . .
O3 Pr1 O3 Te1A -36.2(3) 4_575 .
O6 Pr1 O3 Te1A -104.8(4) . .
O7 Pr1 O3 Te1A 55.2(5) . .
O4 Pr1 O3 Te1A 111.9(4) 3_566 .
O5 Pr1 O3 Te1A 179.4(5) 4_576 .
O5 Pr1 O3 Te1A -108.8(5) . .
O4 Pr1 O3 Te1A 166.4(3) . .
S1 Pr1 O3 Te1A -164.58(17) . .
Te1B Pr1 O3 Te1A 11.1(2) . .
O2 Pr1 O3 Te1B 15.3(5) . .
O3 Pr1 O3 Te1B -47.4(3) 4_575 .
O6 Pr1 O3 Te1B -116.0(4) . .
O7 Pr1 O3 Te1B 44.1(5) . .
O4 Pr1 O3 Te1B 100.8(4) 3_566 .
O5 Pr1 O3 Te1B 168.3(5) 4_576 .
O5 Pr1 O3 Te1B -119.9(5) . .
O4 Pr1 O3 Te1B 155.3(3) . .
S1 Pr1 O3 Te1B -175.73(17) . .
Te1A Pr1 O3 Te1B -11.1(2) . .
O2 Pr1 O3 Pr1 -140.4(6) . 4_576
O3 Pr1 O3 Pr1 156.8(4) 4_575 4_576
O6 Pr1 O3 Pr1 88.2(4) . 4_576
O7 Pr1 O3 Pr1 -111.7(3) . 4_576
O4 Pr1 O3 Pr1 -55.0(3) 3_566 4_576
O5 Pr1 O3 Pr1 12.5(3) 4_576 4_576
O5 Pr1 O3 Pr1 84.3(6) . 4_576
O4 Pr1 O3 Pr1 -0.5(5) . 4_576
S1 Pr1 O3 Pr1 28.5(6) . 4_576
Te1B Pr1 O3 Pr1 -155.8(7) . 4_576
Te1A Pr1 O3 Pr1 -166.9(7) . 4_576
O6 S1 O4 Pr1 -16.6(7) 2_545 3_566
O7 S1 O4 Pr1 106.4(5) 2 3_566
O5 S1 O4 Pr1 -135.4(5) . 3_566
Pr1 S1 O4 Pr1 -140.8(6) . 3_566
O6 S1 O4 Pr1 124.3(3) 2_545 .
O7 S1 O4 Pr1 -112.8(3) 2 .
O5 S1 O4 Pr1 5.5(4) . .
O2 Pr1 O4 S1 -116.8(7) . .
O3 Pr1 O4 S1 -11.5(4) 4_575 .
O6 Pr1 O4 S1 62.8(3) . .
O3 Pr1 O4 S1 145.6(3) . .
O7 Pr1 O4 S1 -82.2(3) . .
O4 Pr1 O4 S1 -152.9(5) 3_566 .
O5 Pr1 O4 S1 133.1(3) 4_576 .
O5 Pr1 O4 S1 -3.8(2) . .
Te1B Pr1 O4 S1 173.74(17) . .
Te1A Pr1 O4 S1 160.38(18) . .
O2 Pr1 O4 Pr1 36.1(7) . 3_566
O3 Pr1 O4 Pr1 141.5(3) 4_575 3_566
O6 Pr1 O4 Pr1 -144.3(2) . 3_566
O3 Pr1 O4 Pr1 -61.5(4) . 3_566
O7 Pr1 O4 Pr1 70.7(2) . 3_566
O4 Pr1 O4 Pr1 0.0 3_566 3_566
O5 Pr1 O4 Pr1 -74.0(2) 4_576 3_566
O5 Pr1 O4 Pr1 149.1(3) . 3_566
S1 Pr1 O4 Pr1 152.9(5) . 3_566
Te1B Pr1 O4 Pr1 -33.3(5) . 3_566
Te1A Pr1 O4 Pr1 -46.7(5) . 3_566
O6 S1 O5 Pr1 66.4(7) 2_545 4_575
O7 S1 O5 Pr1 -57.0(7) 2 4_575
O4 S1 O5 Pr1 -174.6(5) . 4_575
Pr1 S1 O5 Pr1 -168.8(8) . 4_575
O6 S1 O5 Pr1 -124.8(3) 2_545 .
O7 S1 O5 Pr1 111.8(3) 2 .
O4 S1 O5 Pr1 -5.8(4) . .
O2 Pr1 O5 S1 137.8(6) . .
O3 Pr1 O5 S1 176.1(4) 4_575 .
O6 Pr1 O5 S1 -104.1(3) . .
O3 Pr1 O5 S1 -100.1(5) . .
O7 Pr1 O5 S1 92.9(3) . .
O4 Pr1 O5 S1 35.0(4) 3_566 .
O5 Pr1 O5 S1 -37.8(2) 4_576 .
O4 Pr1 O5 S1 3.9(3) . .
Te1B Pr1 O5 S1 -173.71(16) . .
Te1A Pr1 O5 S1 -162.54(18) . .
O2 Pr1 O5 Pr1 -49.6(6) . 4_575
O3 Pr1 O5 Pr1 -11.4(3) 4_575 4_575
O6 Pr1 O5 Pr1 68.4(3) . 4_575
O3 Pr1 O5 Pr1 72.5(5) . 4_575
O7 Pr1 O5 Pr1 -94.6(3) . 4_575
O4 Pr1 O5 Pr1 -152.5(2) 3_566 4_575
O5 Pr1 O5 Pr1 134.7(3) 4_576 4_575
O4 Pr1 O5 Pr1 176.5(4) . 4_575
S1 Pr1 O5 Pr1 172.6(5) . 4_575
Te1B Pr1 O5 Pr1 -1.2(5) . 4_575
Te1A Pr1 O5 Pr1 10.0(5) . 4_575
O2 Pr1 O6 S1 135.4(7) . 2
O3 Pr1 O6 S1 70.2(7) 4_575 2
O3 Pr1 O6 S1 -173.1(7) . 2
O7 Pr1 O6 S1 34.5(9) . 2
O4 Pr1 O6 S1 -102.7(7) 3_566 2
O5 Pr1 O6 S1 -109.7(7) 4_576 2
O5 Pr1 O6 S1 5.2(6) . 2
O4 Pr1 O6 S1 -44.3(7) . 2
S1 Pr1 O6 S1 -20.4(6) . 2
Te1B Pr1 O6 S1 160.2(6) . 2
Te1A Pr1 O6 S1 160.5(7) . 2
O2 Pr1 O7 S1 126.9(7) . 2_545
O3 Pr1 O7 S1 -151.1(6) 4_575 2_545
O6 Pr1 O7 S1 -116.0(5) . 2_545
O3 Pr1 O7 S1 99.9(6) . 2_545
O4 Pr1 O7 S1 36.5(5) 3_566 2_545
O5 Pr1 O7 S1 14.2(7) 4_576 2_545
O5 Pr1 O7 S1 -86.8(5) . 2_545
O4 Pr1 O7 S1 -32.7(5) . 2_545
S1 Pr1 O7 S1 -59.9(5) . 2_545
Te1B Pr1 O7 S1 121.0(5) . 2_545
Te1A Pr1 O7 S1 123.7(5) . 2_545
